data_7716029
loop_
_publ_author_name
'P&#xe9;rez-Ramos, Paula'
'Mateo, Mar&#xed;a A'
'Elorriaga, David'
'Garc&#xed;a-Viv&#xf3;, Daniel'
'Soengas, Raquel G.'
'Rodr&#xed;guez-Solla, Humberto'

_publ_section_title
;
 Coordination of azol(in)ium dithiocarboxylate ligands to Au(III):
 unexpected formation of a novel family of cyclometallated Au(III)
 complexes, DFT calculations and catalytic studies.
;
_journal_issue 22
_journal_name_full 'Dalton transactions (Cambridge, England : 2003)'
_journal_page_first 9433
_journal_page_last 9440
_journal_paper_doi 10.1039/d4dt01184h
_journal_volume 53
_journal_year 2024
_chemical_formula_moiety '2(C40 H49 Au Cl N3 P S3), 3(C4 H8 O), 2(F6 P)'
_chemical_formula_sum 'C92 H122 Au2 Cl2 F12 N6 O3 P4 S6'
_chemical_formula_weight 2369.02
_space_group_crystal_system triclinic
_space_group_IT_number 2
_space_group_name_Hall '-P 1'
_space_group_name_H-M_alt 'P -1'
_atom_sites_solution_hydrogens geom
_atom_sites_solution_primary iterative
_audit_creation_date 2024-04-09
_audit_creation_method
;
Olex2 1.3
(compiled 2020.11.12 svn.r5f609507 for OlexSys, GUI svn.r6408)
;
_audit_update_record
;
2024-04-09 deposited with the CCDC.	2024-05-14 downloaded from the CCDC.
;
_cell_angle_alpha 73.469(2)
_cell_angle_beta 71.9980(10)
_cell_angle_gamma 74.327(2)
_cell_formula_units_Z 1
_cell_length_a 12.6165(5)
_cell_length_b 13.2076(5)
_cell_length_c 17.0154(6)
_cell_measurement_reflns_used 9688
_cell_measurement_temperature 100.0
_cell_measurement_theta_max 30.54
_cell_measurement_theta_min 2.72
_cell_volume 2532.93(17)
_computing_cell_refinement 'SAINT V8.40B (?, 2016)'
_computing_data_reduction 'SAINT V8.40B (?, 2016)'
_computing_molecular_graphics 'Olex2 1.3 (Dolomanov et al., 2009)'
_computing_publication_material 'Olex2 1.3 (Dolomanov et al., 2009)'
_computing_structure_refinement 'SHELXL 2019/3 (Sheldrick, 2015)'
_computing_structure_solution 'olex2.solve 1.3 (Bourhis et al., 2015)'
_diffrn_ambient_temperature 100.0
_diffrn_measured_fraction_theta_full 0.999
_diffrn_measured_fraction_theta_max 1.000
_diffrn_measurement_device_type 'Bruker APEX-II CCD'
_diffrn_measurement_method '\f and \w scans'
_diffrn_radiation_type MoK\a
_diffrn_radiation_wavelength 0.71073
_diffrn_reflns_av_R_equivalents 0.0586
_diffrn_reflns_av_unetI/netI 0.0257
_diffrn_reflns_Laue_measured_fraction_full 0.999
_diffrn_reflns_Laue_measured_fraction_max 1.000
_diffrn_reflns_limit_h_max 18
_diffrn_reflns_limit_h_min -18
_diffrn_reflns_limit_k_max 18
_diffrn_reflns_limit_k_min -18
_diffrn_reflns_limit_l_max 24
_diffrn_reflns_limit_l_min -24
_diffrn_reflns_number 143889
_diffrn_reflns_point_group_measured_fraction_full 0.999
_diffrn_reflns_point_group_measured_fraction_max 1.000
_diffrn_reflns_theta_full 25.242
_diffrn_reflns_theta_max 30.508
_diffrn_reflns_theta_min 2.135
_diffrn_source_current 1.4
_diffrn_source_power 0.07
_diffrn_source_voltage 50.0
_diffrn_standards_number 0
_exptl_absorpt_coefficient_mu 3.204
_exptl_absorpt_correction_T_max 0.6128
_exptl_absorpt_correction_T_min 0.5426
_exptl_absorpt_correction_type multi-scan
_exptl_absorpt_process_details
;
SADABS-2016/2 (Bruker,2016/2) was used for absorption correction.
wR2(int) was 0.0721 before and 0.0668 after correction.
The Ratio of minimum to maximum transmission is 0.8854.
The \l/2 correction factor is Not present.
;
_exptl_crystal_colour orange
_exptl_crystal_colour_primary orange
_exptl_crystal_density_diffrn 1.553
_exptl_crystal_description block
_exptl_crystal_F_000 1196
_exptl_crystal_size_max 0.13
_exptl_crystal_size_mid 0.104
_exptl_crystal_size_min 0.087
_refine_diff_density_max 1.261
_refine_diff_density_min -1.212
_refine_diff_density_rms 0.080
_refine_ls_extinction_method none
_refine_ls_goodness_of_fit_ref 1.048
_refine_ls_hydrogen_treatment constr
_refine_ls_matrix_type full
_refine_ls_number_parameters 749
_refine_ls_number_reflns 15458
_refine_ls_number_restraints 566
_refine_ls_restrained_S_all 1.069
_refine_ls_R_factor_all 0.0243
_refine_ls_R_factor_gt 0.0220
_refine_ls_shift/su_max 0.001
_refine_ls_shift/su_mean 0.000
_refine_ls_structure_factor_coef Fsqd
_refine_ls_weighting_details 'w=1/[\s^2^(Fo^2^)+(0.0223P)^2^+2.3299P] where P=(Fo^2^+2Fc^2^)/3'
_refine_ls_weighting_scheme calc
_refine_ls_wR_factor_gt 0.0546
_refine_ls_wR_factor_ref 0.0558
_reflns_Friedel_coverage 0.000
_reflns_number_gt 14576
_reflns_number_total 15458
_reflns_threshold_expression 'I > 2\s(I)'
_cod_data_source_file d4dt01184h2.cif
_cod_data_source_block 23gso001
_cod_depositor_comments 'Adding full bibliography for 7716029--7716031.cif.'
_cod_database_code 7716029
_shelx_shelxl_version_number 2019/3
_shelx_space_group_comment
;
The symmetry employed for this shelxl refinement is uniquely defined
by the following loop, which should always be used as a source of
symmetry information in preference to the above space-group names.
They are only intended as comments.
;
_shelx_estimated_absorpt_t_max 0.768
_shelx_estimated_absorpt_t_min 0.681
_olex2_refinement_description
;
1. Fixed Uiso
 At 1.2 times of:
  All C(H) groups, All C(H,H) groups
 At 1.5 times of:
  All C(H,H,H) groups
2. Restrained distances
 C101-C102 = C102-C103 = C103-C104
 1.5 with sigma of 0.02
 C101-O2 = C104-O2
 1.42 with sigma of 0.02
 C101-C103 = C102-C104
 2.36 with sigma of 0.04
 C102-O2 = C103-O2
 2.34 with sigma of 0.04
 C101-C104
 2.32 with sigma of 0.04
 C33-C38 \\sim C33A-C38A \\sim C35-C39 \\sim C35A-C39A \\sim C37-C40 \\sim
C37A-C40A
 with sigma of 0.01
 O1-C42 \\sim O1A-C42A \\sim C42-C43 \\sim C42A-C43A \\sim C43-C44 \\sim
C43A-C44A \\sim C44-C45 ~
 C44A-C45A \\sim C45-O1 \\sim C45A-O1A
 with sigma of 0.01
3. Uiso/Uaniso restraints and constraints
O2 \\sim C101 \\sim C102 \\sim C103 \\sim C104: within 2A with sigma of 0.01
and sigma for terminal atoms of 0.02 within 2A
O1 \\sim O1A \\sim C42 \\sim C42A \\sim C43 \\sim C43A \\sim C44 \\sim C44A
\\sim C45 \\sim C45A: within 2A with sigma of 0.01 and sigma for terminal atoms
of 0.02 within 2A
C32 \\sim C32A \\sim C33 \\sim C33A \\sim C34 \\sim C34A \\sim C35 \\sim C35A
\\sim C36 \\sim C36A \\sim C37 \\sim C37A \\sim C38 \\sim C38A \\sim C39 \\sim
C39A \\sim C40 \\sim C40A: within 2A with sigma of 0.01 and sigma for terminal
atoms of 0.02 within 2A
F3 \\sim F3A \\sim F4 \\sim F4A \\sim F5 \\sim F5A \\sim F6 \\sim F6A: within
2A with sigma of 0.01 and sigma for terminal atoms of 0.02 within 2A
4. Others
 Sof(F5A)=Sof(F6A)=Sof(F3A)=Sof(F4A)=1-FVAR(1)
 Sof(F5)=Sof(F4)=Sof(F3)=Sof(F6)=FVAR(1)
 Sof(C39)=Sof(H39A)=Sof(H39B)=Sof(H39C)=Sof(C38A)=Sof(H38A)=Sof(H38B)=
 Sof(H38C)=Sof(C40)=Sof(H40A)=Sof(H40B)=Sof(H40C)=Sof(C32A)=Sof(C37A)=Sof(C36A)=
 Sof(H36A)=Sof(C35A)=Sof(C34A)=Sof(H34A)=Sof(C33A)=1-FVAR(2)
 Sof(C32)=Sof(C37)=Sof(C36)=Sof(H36)=Sof(C35)=Sof(C34)=Sof(H34)=Sof(C33)=
 Sof(C39A)=Sof(H39D)=Sof(H39E)=Sof(H39F)=Sof(C38)=Sof(H38D)=Sof(H38E)=Sof(H38F)=
 Sof(C40A)=Sof(H40D)=Sof(H40E)=Sof(H40F)=FVAR(2)
 Sof(C45A)=Sof(H45C)=Sof(H45D)=Sof(C44A)=Sof(H44C)=Sof(H44D)=Sof(C42A)=
 Sof(H42C)=Sof(H42D)=Sof(C43A)=Sof(H43C)=Sof(H43D)=Sof(O1A)=1-FVAR(3)
 Sof(O1)=Sof(C43)=Sof(H43A)=Sof(H43B)=Sof(C42)=Sof(H42A)=Sof(H42B)=Sof(C44)=
 Sof(H44A)=Sof(H44B)=Sof(C45)=Sof(H45A)=Sof(H45B)=FVAR(3)
 Fixed Sof: C103(0.5) H10A(0.5) H10B(0.5) C102(0.5) H10C(0.5) H10D(0.5)
 C104(0.5) H10E(0.5) H10F(0.5) C101(0.5) H10G(0.5) H10H(0.5) O2(0.5)
5.a Ternary CH refined with riding coordinates:
 C7(H7), C10(H10)
5.b Secondary CH2 refined with riding coordinates:
 C22(H22A,H22B), C21(H21A,H21B), C45A(H45C,H45D), C43(H43A,H43B), C42(H42A,
 H42B), C44A(H44C,H44D), C103(H10A,H10B), C102(H10C,H10D), C104(H10E,H10F),
 C42A(H42C,H42D), C43A(H43C,H43D), C44(H44A,H44B), C45(H45A,H45B), C101(H10G,
 H10H)
5.c Aromatic/amide H refined with riding coordinates:
 C18(H18), C14(H14), C36(H36), C34(H34), C15(H15), C27(H27), C3(H3), C5(H5),
 C17(H17), C4(H4), C25(H25), C6(H6), C16(H16), C36A(H36A), C34A(H34A)
5.d Fitted hexagon refined as free rotating group:
 C32(C37,C36,C35,C34,C33), C32A(C37A,C36A,C35A,C34A,C33A)
5.e Idealised Me refined as rotating group:
 C12(H12A,H12B,H12C), C39(H39A,H39B,H39C), C9(H9A,H9B,H9C), C31(H31A,H31B,
 H31C), C11(H11A,H11B,H11C), C38A(H38A,H38B,H38C), C40(H40A,H40B,H40C),
 C30(H30A,H30B,H30C), C8(H8A,H8B,H8C), C29(H29A,H29B,H29C), C39A(H39D,H39E,
 H39F), C38(H38D,H38E,H38F), C40A(H40D,H40E,H40F)
;
_olex2_submission_special_instructions 'No special instructions were received'

loop_
_space_group_symop_operation_xyz
'x, y, z'
'-x, -y, -z'

loop_
_atom_site_label
_atom_site_type_symbol
_atom_site_fract_x
_atom_site_fract_y
_atom_site_fract_z
_atom_site_U_iso_or_equiv
_atom_site_adp_type
_atom_site_occupancy
_atom_site_site_symmetry_order
_atom_site_calc_flag
_atom_site_refinement_flags_posn
_atom_site_refinement_flags_adp
_atom_site_refinement_flags_occupancy
_atom_site_disorder_assembly
_atom_site_disorder_group
Au1 Au 0.73463(2) 0.66841(2) 0.17909(2) 0.01736(2) Uani 1 1 d . . . . .
Cl1 Cl 0.67143(4) 0.74850(4) 0.05381(3) 0.02719(10) Uani 1 1 d . . . . .
S2 S 0.59434(4) 0.79612(4) 0.24375(3) 0.02192(9) Uani 1 1 d . . . . .
S1 S 0.86692(4) 0.54622(4) 0.10579(3) 0.02411(10) Uani 1 1 d . . . . .
S3 S 0.47772(5) 0.61652(4) 0.26420(4) 0.02972(11) Uani 1 1 d . . . . .
P1 P 0.90951(4) 0.43111(4) 0.20564(3) 0.01593(8) Uani 1 1 d . . . . .
N2 N 0.35070(13) 0.81833(13) 0.39235(10) 0.0182(3) Uani 1 1 d . . . . .
N1 N 1.04221(13) 0.36979(13) 0.18565(10) 0.0185(3) Uani 1 1 d . . . . .
N3 N 0.28782(14) 0.84662(14) 0.27954(10) 0.0236(3) Uani 1 1 d . . . . .
C12 C 1.22259(19) 0.3666(2) 0.21819(14) 0.0335(5) Uani 1 1 d . . . . .
H12A H 1.189193 0.331592 0.276454 0.050 Uiso 1 1 calc R U . . .
H12B H 1.271223 0.412907 0.218737 0.050 Uiso 1 1 calc R U . . .
H12C H 1.268198 0.311511 0.186290 0.050 Uiso 1 1 calc R U . . .
C18 C 0.8316(2) 0.25149(19) 0.31344(14) 0.0304(5) Uani 1 1 d . . . . .
H18 H 0.888341 0.246634 0.341001 0.036 Uiso 1 1 calc R U . . .
C22 C 0.19386(16) 0.90878(16) 0.33557(12) 0.0235(4) Uani 1 1 d . . . . .
H22A H 0.120546 0.888045 0.344479 0.028 Uiso 1 1 calc R U . . .
H22B H 0.186263 0.987293 0.311728 0.028 Uiso 1 1 calc R U . . .
C2 C 0.87851(15) 0.50222(14) 0.28758(11) 0.0164(3) Uani 1 1 d . . . . .
C20 C 0.37305(15) 0.80090(14) 0.31569(11) 0.0174(3) Uani 1 1 d . . . . .
C14 C 0.73224(19) 0.3428(2) 0.20416(16) 0.0337(5) Uani 1 1 d . . . . .
H14 H 0.721517 0.400221 0.156985 0.040 Uiso 1 1 calc R U . . .
C7 C 1.08771(17) 0.27540(16) 0.14332(13) 0.0226(4) Uani 1 1 d . . . . .
H7 H 1.164786 0.284715 0.106239 0.027 Uiso 1 1 calc R U . . .
C23 C 0.42024(15) 0.77188(14) 0.45162(11) 0.0171(3) Uani 1 1 d . . . . .
C26 C 0.55022(17) 0.68430(18) 0.56867(13) 0.0250(4) Uani 1 1 d . . . . .
C32 C 0.2737(5) 0.8291(5) 0.2025(3) 0.0248(16) Uani 0.290(4) 1 d G U P A 1
C37 C 0.2119(5) 0.7568(4) 0.2019(3) 0.0270(14) Uani 0.290(4) 1 d G U P A 1
C36 C 0.1968(5) 0.7509(5) 0.1259(4) 0.0398(17) Uani 0.290(4) 1 d G U P A 1
H36 H 0.154538 0.701451 0.125518 0.048 Uiso 0.290(4) 1 calc R U P A 1
C35 C 0.2434(6) 0.8172(6) 0.0506(3) 0.0444(19) Uani 0.290(4) 1 d G U P A 1
C34 C 0.3052(5) 0.8895(5) 0.0512(3) 0.0386(18) Uani 0.290(4) 1 d G U P A 1
H34 H 0.337124 0.934861 -0.000323 0.046 Uiso 0.290(4) 1 calc R U P A 1
C33 C 0.3203(5) 0.8954(5) 0.1272(4) 0.0297(14) Uani 0.290(4) 1 d DG U P A 1
C39 C 0.3179(5) 0.8717(4) -0.0683(3) 0.0587(13) Uani 0.710(4) 1 d . U P A 2
H39A H 0.396041 0.837817 -0.092797 0.088 Uiso 0.710(4) 1 calc R U P A 2
H39B H 0.301580 0.946526 -0.099473 0.088 Uiso 0.710(4) 1 calc R U P A 2
H39C H 0.264877 0.832069 -0.072159 0.088 Uiso 0.710(4) 1 calc R U P A 2
C10 C 1.12761(17) 0.43491(17) 0.17617(13) 0.0230(4) Uani 1 1 d . . . . .
H10 H 1.087300 0.493798 0.207373 0.028 Uiso 1 1 calc R U . . .
C9 C 1.1058(2) 0.16897(18) 0.20697(16) 0.0340(5) Uani 1 1 d . . . . .
H9A H 1.145865 0.175669 0.245666 0.051 Uiso 1 1 calc R U . . .
H9B H 1.151214 0.112090 0.176845 0.051 Uiso 1 1 calc R U . . .
H9C H 1.031903 0.150571 0.239391 0.051 Uiso 1 1 calc R U . . .
C31 C 0.32864(17) 0.60850(16) 0.49854(13) 0.0230(4) Uani 1 1 d . . . . .
H31A H 0.250546 0.647017 0.517617 0.034 Uiso 1 1 calc R U . . .
H31B H 0.339590 0.536281 0.535122 0.034 Uiso 1 1 calc R U . . .
H31C H 0.342315 0.602404 0.439999 0.034 Uiso 1 1 calc R U . . .
C11 C 1.17547(19) 0.48860(19) 0.08456(14) 0.0289(4) Uani 1 1 d . . . . .
H11A H 1.213866 0.433240 0.051481 0.043 Uiso 1 1 calc R U . . .
H11B H 1.230032 0.530534 0.082362 0.043 Uiso 1 1 calc R U . . .
H11C H 1.113312 0.536576 0.060882 0.043 Uiso 1 1 calc R U . . .
C28 C 0.41080(15) 0.66965(15) 0.50297(12) 0.0190(3) Uani 1 1 d . . . . .
C15 C 0.6629(2) 0.2681(3) 0.23497(19) 0.0465(7) Uani 1 1 d . . . . .
H15 H 0.604513 0.273989 0.208668 0.056 Uiso 1 1 calc R U . . .
C13 C 0.81876(17) 0.33346(17) 0.24301(13) 0.0240(4) Uani 1 1 d . . . . .
C21 C 0.23135(18) 0.87694(19) 0.41759(13) 0.0282(4) Uani 1 1 d . . . . .
H21A H 0.227739 0.941252 0.437945 0.034 Uiso 1 1 calc R U . . .
H21B H 0.183824 0.829639 0.462413 0.034 Uiso 1 1 calc R U . . .
C1 C 0.80093(15) 0.60150(15) 0.28276(11) 0.0174(3) Uani 1 1 d . . . . .
C27 C 0.47694(17) 0.62738(17) 0.56117(13) 0.0228(4) Uani 1 1 d . . . . .
H27 H 0.472012 0.557945 0.596711 0.027 Uiso 1 1 calc R U . . .
C38A C 0.3918(3) 1.0174(3) 0.1476(2) 0.0316(7) Uani 0.710(4) 1 d D U P A 2
H38A H 0.348769 1.032922 0.203036 0.047 Uiso 0.710(4) 1 calc R U P A 2
H38B H 0.387400 1.084211 0.103916 0.047 Uiso 0.710(4) 1 calc R U P A 2
H38C H 0.471538 0.986620 0.148307 0.047 Uiso 0.710(4) 1 calc R U P A 2
C40 C 0.1916(4) 0.7013(4) 0.2426(3) 0.0414(9) Uani 0.710(4) 1 d . U P A 2
H40A H 0.242358 0.660526 0.279337 0.062 Uiso 0.710(4) 1 calc R U P A 2
H40B H 0.173872 0.651852 0.217278 0.062 Uiso 0.710(4) 1 calc R U P A 2
H40C H 0.121146 0.737852 0.276085 0.062 Uiso 0.710(4) 1 calc R U P A 2
C3 C 0.92903(16) 0.45717(16) 0.35549(12) 0.0193(3) Uani 1 1 d . . . . .
H3 H 0.980468 0.389576 0.357669 0.023 Uiso 1 1 calc R U . . .
C30 C 0.6204(2) 0.6369(2) 0.63260(15) 0.0362(5) Uani 1 1 d . . . . .
H30A H 0.570529 0.616161 0.688905 0.054 Uiso 1 1 calc R U . . .
H30B H 0.660525 0.690605 0.633283 0.054 Uiso 1 1 calc R U . . .
H30C H 0.675925 0.573233 0.617222 0.054 Uiso 1 1 calc R U . . .
C5 C 0.82748(18) 0.60990(17) 0.41576(13) 0.0242(4) Uani 1 1 d . . . . .
H5 H 0.810297 0.647601 0.459527 0.029 Uiso 1 1 calc R U . . .
C17 C 0.7621(2) 0.1770(2) 0.34355(16) 0.0401(6) Uani 1 1 d . . . . .
H17 H 0.771620 0.120268 0.391355 0.048 Uiso 1 1 calc R U . . .
C8 C 1.01872(19) 0.27018(17) 0.08520(13) 0.0256(4) Uani 1 1 d . . . . .
H8A H 0.949598 0.243514 0.119609 0.038 Uiso 1 1 calc R U . . .
H8B H 1.064551 0.221317 0.047800 0.038 Uiso 1 1 calc R U . . .
H8C H 0.997857 0.342360 0.050985 0.038 Uiso 1 1 calc R U . . .
C4 C 0.90350(17) 0.51187(17) 0.41962(12) 0.0231(4) Uani 1 1 d . . . . .
H4 H 0.937837 0.482393 0.465825 0.028 Uiso 1 1 calc R U . . .
C25 C 0.55520(17) 0.78674(18) 0.51745(13) 0.0244(4) Uani 1 1 d . . . . .
H25 H 0.604587 0.826126 0.522681 0.029 Uiso 1 1 calc R U . . .
C6 C 0.77593(17) 0.65399(16) 0.34882(12) 0.0226(4) Uani 1 1 d . . . . .
H6 H 0.723028 0.720666 0.348047 0.027 Uiso 1 1 calc R U . . .
C19 C 0.48177(15) 0.73450(15) 0.27497(11) 0.0187(3) Uani 1 1 d . . . . .
C24 C 0.49013(16) 0.83311(16) 0.45893(12) 0.0204(3) Uani 1 1 d . . . . .
C29 C 0.4936(2) 0.94626(17) 0.40676(14) 0.0297(4) Uani 1 1 d . . . . .
H29A H 0.516805 0.945143 0.346423 0.045 Uiso 1 1 calc R U . . .
H29B H 0.548290 0.975012 0.420141 0.045 Uiso 1 1 calc R U . . .
H29C H 0.417906 0.992063 0.419847 0.045 Uiso 1 1 calc R U . . .
C16 C 0.6777(3) 0.1852(3) 0.30355(19) 0.0505(8) Uani 1 1 d . . . . .
H16 H 0.630428 0.133401 0.323764 0.061 Uiso 1 1 calc R U . . .
O1 O 0.8100(5) 0.8805(7) 0.1867(3) 0.0389(12) Uani 0.657(7) 1 d D U P B 1
C45A C 0.9269(9) 0.8636(10) 0.1338(8) 0.0545(19) Uani 0.343(7) 1 d D U P B 2
H45C H 0.937239 0.866456 0.073194 0.065 Uiso 0.343(7) 1 calc R U P B 2
H45D H 0.960847 0.790626 0.161640 0.065 Uiso 0.343(7) 1 calc R U P B 2
C43 C 0.9375(5) 0.9783(4) 0.1955(4) 0.0522(12) Uani 0.657(7) 1 d D U P B 1
H43A H 1.009245 0.958388 0.213596 0.063 Uiso 0.657(7) 1 calc R U P B 1
H43B H 0.897797 1.051136 0.204888 0.063 Uiso 0.657(7) 1 calc R U P B 1
C42 C 0.8639(5) 0.8978(4) 0.2427(3) 0.0477(10) Uani 0.657(7) 1 d D U P B 1
H42A H 0.910522 0.829015 0.266133 0.057 Uiso 0.657(7) 1 calc R U P B 1
H42B H 0.805577 0.924616 0.290486 0.057 Uiso 0.657(7) 1 calc R U P B 1
C44A C 0.9743(9) 0.9483(9) 0.1453(7) 0.0503(18) Uani 0.343(7) 1 d D U P B 2
H44C H 1.058159 0.928033 0.134884 0.060 Uiso 0.343(7) 1 calc R U P B 2
H44D H 0.953382 1.018595 0.107399 0.060 Uiso 0.343(7) 1 calc R U P B 2
P2 P 0.90051(4) 0.83101(4) 0.51087(3) 0.02106(9) Uani 1 1 d . . . . .
F5 F 0.9917(2) 0.8072(2) 0.56380(17) 0.0434(7) Uani 0.695(4) 1 d . U P C 1
F4 F 0.9945(2) 0.77973(19) 0.43849(16) 0.0422(7) Uani 0.695(4) 1 d . U P C 1
F1 F 0.93251(13) 0.94614(11) 0.46561(9) 0.0360(3) Uani 1 1 d . . . . .
F3 F 0.8072(2) 0.8507(2) 0.45983(16) 0.0444(7) Uani 0.695(4) 1 d . U P C 1
F6 F 0.8039(2) 0.87743(19) 0.58612(15) 0.0472(8) Uani 0.695(4) 1 d . U P C 1
F2 F 0.86957(12) 0.71443(11) 0.55656(8) 0.0328(3) Uani 1 1 d . . . . .
C103 C 0.5058(8) 0.5310(7) 0.0577(6) 0.0448(16) Uani 0.5 1 d D U P D -1
H10A H 0.557231 0.570261 0.065383 0.054 Uiso 0.5 1 calc R U P D -1
H10B H 0.434753 0.536658 0.103431 0.054 Uiso 0.5 1 calc R U P D -1
C102 C 0.5618(5) 0.4154(5) 0.0584(4) 0.0436(13) Uani 0.5 1 d D U P D -1
H10C H 0.644091 0.407346 0.030487 0.052 Uiso 0.5 1 calc R U P D -1
H10D H 0.550778 0.370450 0.116732 0.052 Uiso 0.5 1 calc R U P D -1
C104 C 0.4801(8) 0.5769(6) -0.0299(5) 0.0592(18) Uani 0.5 1 d D U P D -1
H10E H 0.403215 0.623302 -0.024560 0.071 Uiso 0.5 1 calc R U P D -1
H10F H 0.536416 0.620451 -0.067976 0.071 Uiso 0.5 1 calc R U P D -1
F5A F 0.8884(7) 0.8566(5) 0.5990(3) 0.0519(18) Uani 0.305(4) 1 d . U P C 2
F6A F 0.7753(4) 0.8967(5) 0.5099(5) 0.0560(19) Uani 0.305(4) 1 d . U P C 2
F3A F 0.9210(7) 0.8136(5) 0.4185(3) 0.0496(18) Uani 0.305(4) 1 d . U P C 2
F4A F 1.0319(4) 0.7750(4) 0.5084(5) 0.0497(18) Uani 0.305(4) 1 d . U P C 2
C32A C 0.2933(2) 0.8583(2) 0.19224(9) 0.0243(7) Uani 0.710(4) 1 d G U P A 2
C37A C 0.2502(2) 0.78502(18) 0.17236(13) 0.0320(7) Uani 0.710(4) 1 d G U P A 2
C36A C 0.2555(2) 0.79061(18) 0.08844(16) 0.0393(8) Uani 0.710(4) 1 d G U P A 2
H36A H 0.226026 0.740535 0.074854 0.047 Uiso 0.710(4) 1 calc R U P A 2
C35A C 0.3040(3) 0.8695(2) 0.02442(11) 0.0397(9) Uani 0.710(4) 1 d G U P A 2
C34A C 0.3471(2) 0.94275(18) 0.04430(11) 0.0338(8) Uani 0.710(4) 1 d G U P A 2
H34A H 0.380219 0.996649 0.000545 0.041 Uiso 0.710(4) 1 calc R U P A 2
C33A C 0.3418(2) 0.93716(17) 0.12822(13) 0.0242(6) Uani 0.710(4) 1 d DG U P A 2
C39A C 0.2268(11) 0.8053(12) -0.0306(8) 0.066(3) Uani 0.290(4) 1 d . U P A 1
H39D H 0.155676 0.780430 -0.018180 0.099 Uiso 0.290(4) 1 calc R U P A 1
H39E H 0.290656 0.752661 -0.055014 0.099 Uiso 0.290(4) 1 calc R U P A 1
H39F H 0.223289 0.875092 -0.070957 0.099 Uiso 0.290(4) 1 calc R U P A 1
C38 C 0.3846(7) 0.9758(7) 0.1273(5) 0.0323(19) Uani 0.290(4) 1 d D U P A 1
H38D H 0.358228 0.995591 0.182522 0.048 Uiso 0.290(4) 1 calc R U P A 1
H38E H 0.371498 1.040355 0.082853 0.048 Uiso 0.290(4) 1 calc R U P A 1
H38F H 0.466072 0.944042 0.116688 0.048 Uiso 0.290(4) 1 calc R U P A 1
C40A C 0.1592(8) 0.6835(9) 0.2862(8) 0.039(2) Uani 0.290(4) 1 d . U P A 1
H40D H 0.218338 0.622692 0.302983 0.058 Uiso 0.290(4) 1 calc R U P A 1
H40E H 0.099023 0.656273 0.278382 0.058 Uiso 0.290(4) 1 calc R U P A 1
H40F H 0.127019 0.725152 0.330405 0.058 Uiso 0.290(4) 1 calc R U P A 1
C42A C 0.8028(8) 0.9362(8) 0.2486(6) 0.0423(16) Uani 0.343(7) 1 d D U P B 2
H42C H 0.780653 0.883672 0.302245 0.051 Uiso 0.343(7) 1 calc R U P B 2
H42D H 0.747672 1.005389 0.250469 0.051 Uiso 0.343(7) 1 calc R U P B 2
C43A C 0.9195(8) 0.9512(11) 0.2350(7) 0.056(2) Uani 0.343(7) 1 d D U P B 2
H43C H 0.918133 1.021219 0.246151 0.067 Uiso 0.343(7) 1 calc R U P B 2
H43D H 0.960314 0.892665 0.272671 0.067 Uiso 0.343(7) 1 calc R U P B 2
C44 C 0.9606(5) 0.9749(5) 0.1044(4) 0.0589(15) Uani 0.657(7) 1 d D U P B 1
H44A H 1.043105 0.952443 0.079835 0.071 Uiso 0.657(7) 1 calc R U P B 1
H44B H 0.932534 1.046287 0.070804 0.071 Uiso 0.657(7) 1 calc R U P B 1
C45 C 0.8964(5) 0.8925(4) 0.1062(4) 0.0508(12) Uani 0.657(7) 1 d D U P B 1
H45A H 0.859912 0.916936 0.058363 0.061 Uiso 0.657(7) 1 calc R U P B 1
H45B H 0.949099 0.822592 0.101136 0.061 Uiso 0.657(7) 1 calc R U P B 1
O1A O 0.8068(11) 0.8958(15) 0.1766(8) 0.049(2) Uani 0.343(7) 1 d D U P B 2
C101 C 0.5017(5) 0.3896(6) 0.0109(4) 0.0473(14) Uani 0.5 1 d D U P D -1
H10G H 0.426577 0.375515 0.046994 0.057 Uiso 0.5 1 calc R U P D -1
H10H H 0.545071 0.324364 -0.010806 0.057 Uiso 0.5 1 calc R U P D -1
O2 O 0.4865(11) 0.4863(9) -0.0630(7) 0.110(3) Uani 0.5 1 d D U P D -1

loop_
_atom_site_aniso_label
_atom_site_aniso_U_11
_atom_site_aniso_U_22
_atom_site_aniso_U_33
_atom_site_aniso_U_23
_atom_site_aniso_U_13
_atom_site_aniso_U_12
Au1 0.01636(3) 0.01792(3) 0.01531(3) -0.00588(2) -0.00304(2) 0.00187(2)
Cl1 0.0268(2) 0.0290(2) 0.0195(2) -0.00498(18) -0.00793(17) 0.00658(18)
S2 0.0176(2) 0.0210(2) 0.0262(2) -0.01117(18) -0.00252(17) 0.00062(16)
S1 0.0267(2) 0.0257(2) 0.01334(19) -0.00670(17) -0.00614(17) 0.00916(18)
S3 0.0297(3) 0.0229(2) 0.0315(3) -0.0068(2) -0.0037(2) -0.00066(19)
P1 0.0173(2) 0.0177(2) 0.01263(19) -0.00539(16) -0.00385(15) -0.00086(16)
N2 0.0173(7) 0.0183(7) 0.0172(7) -0.0068(6) -0.0043(5) 0.0022(5)
N1 0.0169(7) 0.0199(7) 0.0177(7) -0.0055(6) -0.0044(5) -0.0006(6)
N3 0.0207(7) 0.0272(8) 0.0168(7) -0.0062(6) -0.0058(6) 0.0078(6)
C12 0.0238(10) 0.0527(14) 0.0251(10) -0.0020(10) -0.0101(8) -0.0119(10)
C18 0.0366(11) 0.0361(11) 0.0216(9) -0.0113(8) 0.0013(8) -0.0170(9)
C22 0.0183(8) 0.0245(9) 0.0196(8) -0.0048(7) -0.0030(7) 0.0064(7)
C2 0.0177(8) 0.0193(8) 0.0133(7) -0.0061(6) -0.0030(6) -0.0038(6)
C20 0.0175(8) 0.0149(7) 0.0169(8) -0.0030(6) -0.0036(6) 0.0002(6)
C14 0.0257(10) 0.0488(14) 0.0354(12) -0.0237(11) -0.0072(9) -0.0068(9)
C7 0.0234(9) 0.0196(8) 0.0231(9) -0.0073(7) -0.0050(7) 0.0004(7)
C23 0.0158(7) 0.0185(8) 0.0169(8) -0.0070(6) -0.0038(6) -0.0006(6)
C26 0.0188(8) 0.0367(11) 0.0209(9) -0.0087(8) -0.0061(7) -0.0037(8)
C32 0.029(3) 0.021(3) 0.025(3) -0.014(2) -0.015(2) 0.013(3)
C37 0.029(3) 0.028(3) 0.031(3) -0.019(3) -0.016(3) 0.008(3)
C36 0.039(3) 0.045(4) 0.038(3) -0.022(3) -0.021(3) 0.013(3)
C35 0.046(4) 0.053(4) 0.032(3) -0.019(3) -0.021(3) 0.017(3)
C34 0.036(3) 0.051(4) 0.025(3) -0.009(3) -0.016(3) 0.008(3)
C33 0.030(3) 0.031(3) 0.028(3) -0.011(3) -0.012(2) 0.006(2)
C39 0.087(3) 0.058(3) 0.0292(19) -0.0163(18) -0.026(2) 0.010(2)
C10 0.0210(8) 0.0288(10) 0.0207(9) -0.0062(7) -0.0061(7) -0.0056(7)
C9 0.0395(12) 0.0211(10) 0.0381(12) -0.0042(9) -0.0165(10) 0.0048(9)
C31 0.0235(9) 0.0224(9) 0.0246(9) -0.0038(7) -0.0065(7) -0.0082(7)
C11 0.0291(10) 0.0340(11) 0.0256(10) -0.0020(8) -0.0092(8) -0.0118(9)
C28 0.0171(8) 0.0209(8) 0.0184(8) -0.0054(7) -0.0036(6) -0.0030(6)
C15 0.0283(12) 0.075(2) 0.0507(16) -0.0395(16) 0.0021(11) -0.0213(12)
C13 0.0220(9) 0.0313(10) 0.0227(9) -0.0140(8) -0.0020(7) -0.0074(7)
C21 0.0218(9) 0.0348(11) 0.0219(9) -0.0112(8) -0.0055(7) 0.0095(8)
C1 0.0176(8) 0.0195(8) 0.0152(7) -0.0061(6) -0.0033(6) -0.0027(6)
C27 0.0219(9) 0.0250(9) 0.0209(9) -0.0034(7) -0.0073(7) -0.0032(7)
C38A 0.0276(15) 0.0352(19) 0.0249(16) 0.0023(13) -0.0053(12) -0.0058(14)
C40 0.048(2) 0.038(2) 0.045(2) -0.011(2) -0.017(2) -0.0103(18)
C3 0.0190(8) 0.0237(9) 0.0172(8) -0.0055(7) -0.0061(6) -0.0046(7)
C30 0.0294(11) 0.0550(15) 0.0288(11) -0.0062(10) -0.0158(9) -0.0092(10)
C5 0.0296(10) 0.0285(10) 0.0194(9) -0.0110(7) -0.0035(7) -0.0107(8)
C17 0.0521(15) 0.0436(14) 0.0252(11) -0.0131(10) 0.0094(10) -0.0269(12)
C8 0.0319(10) 0.0239(9) 0.0219(9) -0.0105(7) -0.0055(8) -0.0030(8)
C4 0.0247(9) 0.0313(10) 0.0181(8) -0.0069(7) -0.0077(7) -0.0093(8)
C25 0.0202(8) 0.0349(11) 0.0224(9) -0.0139(8) -0.0019(7) -0.0087(8)
C6 0.0255(9) 0.0226(9) 0.0210(9) -0.0106(7) -0.0036(7) -0.0035(7)
C19 0.0188(8) 0.0186(8) 0.0158(8) -0.0054(6) -0.0044(6) 0.0026(6)
C24 0.0208(8) 0.0222(8) 0.0188(8) -0.0095(7) 0.0002(6) -0.0061(7)
C29 0.0388(12) 0.0232(9) 0.0288(10) -0.0091(8) -0.0034(9) -0.0111(9)
C16 0.0464(15) 0.068(2) 0.0480(16) -0.0354(15) 0.0157(12) -0.0381(15)
O1 0.0436(18) 0.041(3) 0.0390(19) -0.0058(19) -0.0126(15) -0.0194(16)
C45A 0.059(4) 0.053(4) 0.054(4) -0.017(3) -0.004(3) -0.020(3)
C43 0.053(2) 0.048(2) 0.066(3) -0.009(2) -0.019(2) -0.0255(19)
C42 0.056(3) 0.048(2) 0.048(2) -0.0048(18) -0.021(2) -0.022(2)
C44A 0.047(3) 0.054(4) 0.051(4) -0.018(3) -0.008(3) -0.011(3)
P2 0.0217(2) 0.0231(2) 0.0202(2) -0.00610(18) -0.00618(18) -0.00511(18)
F5 0.0504(15) 0.0442(13) 0.0487(15) 0.0038(11) -0.0338(13) -0.0210(11)
F4 0.0392(13) 0.0377(12) 0.0435(14) -0.0213(10) 0.0140(11) -0.0127(10)
F1 0.0443(8) 0.0231(6) 0.0381(8) -0.0037(6) -0.0072(6) -0.0097(6)
F3 0.0421(13) 0.0535(15) 0.0437(13) 0.0138(11) -0.0303(11) -0.0228(11)
F6 0.0546(16) 0.0354(12) 0.0378(13) -0.0158(10) 0.0159(12) -0.0104(11)
F2 0.0441(8) 0.0313(7) 0.0286(6) -0.0032(5) -0.0094(6) -0.0199(6)
C103 0.050(3) 0.057(4) 0.041(3) -0.023(3) -0.004(3) -0.028(3)
C102 0.043(3) 0.047(3) 0.052(3) -0.005(2) -0.033(2) -0.007(2)
C104 0.062(4) 0.047(4) 0.058(4) -0.015(3) 0.001(3) -0.008(3)
F5A 0.086(5) 0.058(3) 0.026(2) -0.015(2) -0.009(3) -0.038(3)
F6A 0.022(2) 0.047(3) 0.104(6) -0.023(3) -0.017(3) -0.006(2)
F3A 0.091(5) 0.040(3) 0.022(2) -0.010(2) -0.009(3) -0.023(3)
F4A 0.028(2) 0.034(3) 0.072(4) 0.009(3) -0.013(3) -0.002(2)
C32A 0.0254(14) 0.0242(16) 0.0186(13) -0.0047(11) -0.0090(11) 0.0064(12)
C37A 0.0350(17) 0.0275(15) 0.0297(17) -0.0040(13) -0.0112(13) 0.0011(13)
C36A 0.051(2) 0.0342(17) 0.0334(18) -0.0112(14) -0.0210(16) 0.0064(15)
C35A 0.050(2) 0.0403(18) 0.0267(17) -0.0117(14) -0.0204(15) 0.0108(15)
C34A 0.0365(16) 0.0345(16) 0.0194(13) -0.0023(12) -0.0070(12) 0.0072(13)
C33A 0.0241(15) 0.0252(16) 0.0181(12) -0.0034(12) -0.0078(11) 0.0047(12)
C39A 0.064(6) 0.091(7) 0.049(5) -0.038(5) -0.035(5) 0.024(5)
C38 0.030(4) 0.040(5) 0.015(3) -0.001(3) -0.007(3) 0.009(4)
C40A 0.027(4) 0.037(5) 0.056(6) -0.019(5) -0.013(4) -0.002(3)
C42A 0.048(3) 0.044(3) 0.045(3) -0.015(3) -0.013(3) -0.020(3)
C43A 0.054(4) 0.069(4) 0.053(4) -0.015(4) -0.016(4) -0.021(4)
C44 0.041(2) 0.051(3) 0.071(3) -0.018(3) 0.010(2) -0.012(2)
C45 0.054(3) 0.044(2) 0.053(3) -0.023(2) -0.005(2) -0.006(2)
O1A 0.058(4) 0.049(4) 0.049(4) -0.006(3) -0.012(3) -0.031(3)
C101 0.035(3) 0.053(3) 0.053(3) -0.021(3) -0.018(2) 0.009(2)
O2 0.104(5) 0.119(6) 0.086(5) -0.016(5) -0.020(4) -0.003(5)

loop_
_atom_type_symbol
_atom_type_description
_atom_type_scat_dispersion_real
_atom_type_scat_dispersion_imag
_atom_type_scat_source
C C 0.0033 0.0016 'International Tables Vol C Tables 4.2.6.8 and 6.1.1.4'
H H 0.0000 0.0000 'International Tables Vol C Tables 4.2.6.8 and 6.1.1.4'
Au Au -2.0133 8.8022 'International Tables Vol C Tables 4.2.6.8 and 6.1.1.4'
Cl Cl 0.1484 0.1585 'International Tables Vol C Tables 4.2.6.8 and 6.1.1.4'
F F 0.0171 0.0103 'International Tables Vol C Tables 4.2.6.8 and 6.1.1.4'
N N 0.0061 0.0033 'International Tables Vol C Tables 4.2.6.8 and 6.1.1.4'
O O 0.0106 0.0060 'International Tables Vol C Tables 4.2.6.8 and 6.1.1.4'
P P 0.1023 0.0942 'International Tables Vol C Tables 4.2.6.8 and 6.1.1.4'
S S 0.1246 0.1234 'International Tables Vol C Tables 4.2.6.8 and 6.1.1.4'

loop_
_exptl_crystal_face_index_h
_exptl_crystal_face_index_k
_exptl_crystal_face_index_l
_exptl_crystal_face_perp_dist
-2.00 -3.00 1.00 0.0440
-1.00 -1.00 1.00 0.0530
-1.00 1.00 -1.00 0.0640
-1.00 1.00 0.00 0.0560
-1.00 0.00 -1.00 0.0740
-1.00 1.00 1.00 0.0590
-1.00 0.00 0.00 0.0680
-1.00 -1.00 -1.00 0.0500
-1.00 0.00 1.00 0.0630
0.00 1.00 1.00 0.0470
0.00 -1.00 -1.00 0.0560
0.00 1.00 0.00 0.0430
0.00 -1.00 0.00 0.0370
0.00 1.00 -1.00 0.0440
0.00 -1.00 1.00 0.0430
0.00 0.00 -1.00 0.0430
0.00 0.00 1.00 0.0350
1.00 1.00 -1.00 0.0470
1.00 -1.00 1.00 0.0680
1.00 -1.00 0.00 0.0640
1.00 0.00 1.00 0.0740
1.00 -1.00 -1.00 0.0630
1.00 0.00 0.00 0.0760
1.00 1.00 1.00 0.0450
1.00 0.00 -1.00 0.0650
1.00 1.00 0.00 0.0480
2.00 3.00 -1.00 0.0400

loop_
_geom_angle_atom_site_label_1
_geom_angle_atom_site_label_2
_geom_angle_atom_site_label_3
_geom_angle
_geom_angle_site_symmetry_1
_geom_angle_site_symmetry_3
_geom_angle_publ_flag
S2 Au1 Cl1 88.089(17) . . ?
S1 Au1 Cl1 87.311(17) . . ?
S1 Au1 S2 175.316(17) . . ?
C1 Au1 Cl1 175.79(5) . . ?
C1 Au1 S2 94.05(5) . . ?
C1 Au1 S1 90.60(5) . . ?
C19 S2 Au1 100.12(6) . . ?
P1 S1 Au1 99.05(2) . . ?
N1 P1 S1 113.61(6) . . ?
N1 P1 C2 110.74(8) . . ?
N1 P1 C13 109.78(9) . . ?
C2 P1 S1 104.42(6) . . ?
C2 P1 C13 107.01(9) . . ?
C13 P1 S1 110.97(7) . . ?
C20 N2 C23 126.63(15) . . ?
C20 N2 C21 110.31(15) . . ?
C23 N2 C21 122.08(15) . . ?
C7 N1 P1 124.25(13) . . ?
C10 N1 P1 116.14(13) . . ?
C10 N1 C7 115.03(15) . . ?
C20 N3 C22 110.28(16) . . ?
C20 N3 C32 127.6(3) . . ?
C20 N3 C32A 125.46(18) . . ?
C32 N3 C22 121.4(3) . . ?
C32A N3 C22 122.63(17) . . ?
H12A C12 H12B 109.5 . . ?
H12A C12 H12C 109.5 . . ?
H12B C12 H12C 109.5 . . ?
C10 C12 H12A 109.5 . . ?
C10 C12 H12B 109.5 . . ?
C10 C12 H12C 109.5 . . ?
C13 C18 H18 119.9 . . ?
C17 C18 H18 119.9 . . ?
C17 C18 C13 120.1(2) . . ?
N3 C22 H22A 111.2 . . ?
N3 C22 H22B 111.2 . . ?
N3 C22 C21 102.89(15) . . ?
H22A C22 H22B 109.1 . . ?
C21 C22 H22A 111.2 . . ?
C21 C22 H22B 111.2 . . ?
C1 C2 P1 118.52(13) . . ?
C3 C2 P1 119.65(14) . . ?
C3 C2 C1 121.81(16) . . ?
N2 C20 N3 112.56(16) . . ?
N2 C20 C19 123.76(16) . . ?
N3 C20 C19 123.66(16) . . ?
C15 C14 H14 120.2 . . ?
C15 C14 C13 119.5(3) . . ?
C13 C14 H14 120.2 . . ?
N1 C7 H7 106.2 . . ?
N1 C7 C9 111.87(17) . . ?
N1 C7 C8 114.71(16) . . ?
C9 C7 H7 106.2 . . ?
C9 C7 C8 110.96(18) . . ?
C8 C7 H7 106.2 . . ?
C28 C23 N2 118.71(16) . . ?
C28 C23 C24 122.46(17) . . ?
C24 C23 N2 118.74(17) . . ?
C27 C26 C30 120.6(2) . . ?
C25 C26 C27 118.72(19) . . ?
C25 C26 C30 120.7(2) . . ?
C37 C32 N3 124.2(4) . . ?
C37 C32 C33 120.0 . . ?
C33 C32 N3 115.7(4) . . ?
C32 C37 C40A 119.9(5) . . ?
C36 C37 C32 120.0 . . ?
C36 C37 C40A 120.1(5) . . ?
C37 C36 H36 120.0 . . ?
C35 C36 C37 120.0 . . ?
C35 C36 H36 120.0 . . ?
C36 C35 C34 120.0 . . ?
C36 C35 C39A 117.7(8) . . ?
C34 C35 C39A 122.3(8) . . ?
C35 C34 H34 120.0 . . ?
C35 C34 C33 120.0 . . ?
C33 C34 H34 120.0 . . ?
C32 C33 C38 120.5(5) . . ?
C34 C33 C32 120.0 . . ?
C34 C33 C38 119.5(5) . . ?
H39A C39 H39B 109.5 . . ?
H39A C39 H39C 109.5 . . ?
H39B C39 H39C 109.5 . . ?
C35A C39 H39A 109.5 . . ?
C35A C39 H39B 109.5 . . ?
C35A C39 H39C 109.5 . . ?
N1 C10 C12 110.73(17) . . ?
N1 C10 H10 107.1 . . ?
N1 C10 C11 113.14(16) . . ?
C12 C10 H10 107.1 . . ?
C11 C10 C12 111.35(17) . . ?
C11 C10 H10 107.1 . . ?
C7 C9 H9A 109.5 . . ?
C7 C9 H9B 109.5 . . ?
C7 C9 H9C 109.5 . . ?
H9A C9 H9B 109.5 . . ?
H9A C9 H9C 109.5 . . ?
H9B C9 H9C 109.5 . . ?
H31A C31 H31B 109.5 . . ?
H31A C31 H31C 109.5 . . ?
H31B C31 H31C 109.5 . . ?
C28 C31 H31A 109.5 . . ?
C28 C31 H31B 109.5 . . ?
C28 C31 H31C 109.5 . . ?
C10 C11 H11A 109.5 . . ?
C10 C11 H11B 109.5 . . ?
C10 C11 H11C 109.5 . . ?
H11A C11 H11B 109.5 . . ?
H11A C11 H11C 109.5 . . ?
H11B C11 H11C 109.5 . . ?
C23 C28 C31 121.62(17) . . ?
C27 C28 C23 117.71(17) . . ?
C27 C28 C31 120.63(17) . . ?
C14 C15 H15 119.8 . . ?
C16 C15 C14 120.5(3) . . ?
C16 C15 H15 119.8 . . ?
C18 C13 P1 119.27(16) . . ?
C18 C13 C14 119.9(2) . . ?
C14 C13 P1 120.76(18) . . ?
N2 C21 C22 102.74(15) . . ?
N2 C21 H21A 111.2 . . ?
N2 C21 H21B 111.2 . . ?
C22 C21 H21A 111.2 . . ?
C22 C21 H21B 111.2 . . ?
H21A C21 H21B 109.1 . . ?
C2 C1 Au1 120.55(12) . . ?
C6 C1 Au1 122.06(14) . . ?
C6 C1 C2 117.32(17) . . ?
C26 C27 H27 119.2 . . ?
C28 C27 C26 121.63(19) . . ?
C28 C27 H27 119.2 . . ?
H38A C38A H38B 109.5 . . ?
H38A C38A H38C 109.5 . . ?
H38B C38A H38C 109.5 . . ?
C33A C38A H38A 109.5 . . ?
C33A C38A H38B 109.5 . . ?
C33A C38A H38C 109.5 . . ?
H40A C40 H40B 109.5 . . ?
H40A C40 H40C 109.5 . . ?
H40B C40 H40C 109.5 . . ?
C37A C40 H40A 109.5 . . ?
C37A C40 H40B 109.5 . . ?
C37A C40 H40C 109.5 . . ?
C2 C3 H3 120.2 . . ?
C4 C3 C2 119.50(18) . . ?
C4 C3 H3 120.2 . . ?
C26 C30 H30A 109.5 . . ?
C26 C30 H30B 109.5 . . ?
C26 C30 H30C 109.5 . . ?
H30A C30 H30B 109.5 . . ?
H30A C30 H30C 109.5 . . ?
H30B C30 H30C 109.5 . . ?
C4 C5 H5 119.5 . . ?
C4 C5 C6 121.06(17) . . ?
C6 C5 H5 119.5 . . ?
C18 C17 H17 120.1 . . ?
C18 C17 C16 119.8(3) . . ?
C16 C17 H17 120.1 . . ?
C7 C8 H8A 109.5 . . ?
C7 C8 H8B 109.5 . . ?
C7 C8 H8C 109.5 . . ?
H8A C8 H8B 109.5 . . ?
H8A C8 H8C 109.5 . . ?
H8B C8 H8C 109.5 . . ?
C3 C4 H4 120.3 . . ?
C5 C4 C3 119.44(18) . . ?
C5 C4 H4 120.3 . . ?
C26 C25 H25 119.0 . . ?
C24 C25 C26 121.94(18) . . ?
C24 C25 H25 119.0 . . ?
C1 C6 H6 119.6 . . ?
C5 C6 C1 120.86(18) . . ?
C5 C6 H6 119.6 . . ?
S3 C19 S2 128.64(11) . . ?
C20 C19 S2 113.47(13) . . ?
C20 C19 S3 117.87(14) . . ?
C23 C24 C29 121.72(18) . . ?
C25 C24 C23 117.48(18) . . ?
C25 C24 C29 120.79(18) . . ?
C24 C29 H29A 109.5 . . ?
C24 C29 H29B 109.5 . . ?
C24 C29 H29C 109.5 . . ?
H29A C29 H29B 109.5 . . ?
H29A C29 H29C 109.5 . . ?
H29B C29 H29C 109.5 . . ?
C15 C16 C17 120.2(2) . . ?
C15 C16 H16 119.9 . . ?
C17 C16 H16 119.9 . . ?
C42 O1 C45 102.4(5) . . ?
H45C C45A H45D 109.5 . . ?
C44A C45A H45C 111.8 . . ?
C44A C45A H45D 111.8 . . ?
O1A C45A H45C 111.8 . . ?
O1A C45A H45D 111.8 . . ?
O1A C45A C44A 100.0(10) . . ?
H43A C43 H43B 108.9 . . ?
C42 C43 H43A 110.8 . . ?
C42 C43 H43B 110.8 . . ?
C42 C43 C44 104.6(4) . . ?
C44 C43 H43A 110.8 . . ?
C44 C43 H43B 110.8 . . ?
O1 C42 C43 109.3(5) . . ?
O1 C42 H42A 109.8 . . ?
O1 C42 H42B 109.8 . . ?
C43 C42 H42A 109.8 . . ?
C43 C42 H42B 109.8 . . ?
H42A C42 H42B 108.3 . . ?
C45A C44A H44C 111.4 . . ?
C45A C44A H44D 111.4 . . ?
H44C C44A H44D 109.2 . . ?
C43A C44A C45A 101.9(8) . . ?
C43A C44A H44C 111.4 . . ?
C43A C44A H44D 111.4 . . ?
F5 P2 F4 90.32(16) . . ?
F5 P2 F1 89.38(10) . . ?
F5 P2 F3 177.75(12) . . ?
F5 P2 F6 89.79(16) . . ?
F5 P2 F2 90.13(10) . . ?
F4 P2 F1 90.22(10) . . ?
F4 P2 F3 89.93(16) . . ?
F4 P2 F6 177.30(12) . . ?
F4 P2 F2 89.46(10) . . ?
F1 P2 F3 92.86(10) . . ?
F1 P2 F6 92.48(10) . . ?
F1 P2 F2 179.41(9) . . ?
F1 P2 F4A 91.7(2) . . ?
F3 P2 F6 89.85(16) . . ?
F3 P2 F2 87.64(10) . . ?
F6 P2 F2 87.84(10) . . ?
F2 P2 F4A 87.7(2) . . ?
F5A P2 F1 88.4(2) . . ?
F5A P2 F2 91.5(2) . . ?
F5A P2 F6A 90.7(4) . . ?
F5A P2 F3A 174.3(3) . . ?
F5A P2 F4A 88.5(4) . . ?
F6A P2 F1 82.8(2) . . ?
F6A P2 F2 97.8(2) . . ?
F6A P2 F4A 174.5(3) . . ?
F3A P2 F1 86.4(2) . . ?
F3A P2 F2 93.6(2) . . ?
F3A P2 F6A 91.0(4) . . ?
F3A P2 F4A 89.2(4) . . ?
H10A C103 H10B 108.8 . . ?
C102 C103 H10A 110.7 . . ?
C102 C103 H10B 110.7 . . ?
C102 C103 C104 105.1(6) . . ?
C104 C103 H10A 110.7 . . ?
C104 C103 H10B 110.7 . . ?
C103 C102 H10C 111.6 . . ?
C103 C102 H10D 111.6 . . ?
H10C C102 H10D 109.4 . . ?
C101 C102 C103 100.6(5) . . ?
C101 C102 H10C 111.6 . . ?
C101 C102 H10D 111.6 . . ?
C103 C104 H10E 110.4 . . ?
C103 C104 H10F 110.4 . . ?
H10E C104 H10F 108.6 . . ?
O2 C104 C103 106.7(7) . . ?
O2 C104 H10E 110.4 . . ?
O2 C104 H10F 110.4 . . ?
C37A C32A N3 117.28(17) . . ?
C37A C32A C33A 120.0 . . ?
C33A C32A N3 122.71(17) . . ?
C32A C37A C40 120.5(2) . . ?
C32A C37A C36A 120.0 . . ?
C36A C37A C40 119.5(2) . . ?
C37A C36A H36A 120.0 . . ?
C35A C36A C37A 120.0 . . ?
C35A C36A H36A 120.0 . . ?
C36A C35A C39 120.5(3) . . ?
C34A C35A C39 119.3(3) . . ?
C34A C35A C36A 120.0 . . ?
C35A C34A H34A 120.0 . . ?
C33A C34A C35A 120.0 . . ?
C33A C34A H34A 120.0 . . ?
C32A C33A C38A 121.37(19) . . ?
C34A C33A C38A 118.62(19) . . ?
C34A C33A C32A 120.0 . . ?
C35 C39A H39D 109.5 . . ?
C35 C39A H39E 109.5 . . ?
C35 C39A H39F 109.5 . . ?
H39D C39A H39E 109.5 . . ?
H39D C39A H39F 109.5 . . ?
H39E C39A H39F 109.5 . . ?
C33 C38 H38D 109.5 . . ?
C33 C38 H38E 109.5 . . ?
C33 C38 H38F 109.5 . . ?
H38D C38 H38E 109.5 . . ?
H38D C38 H38F 109.5 . . ?
H38E C38 H38F 109.5 . . ?
C37 C40A H40D 109.5 . . ?
C37 C40A H40E 109.5 . . ?
C37 C40A H40F 109.5 . . ?
H40D C40A H40E 109.5 . . ?
H40D C40A H40F 109.5 . . ?
H40E C40A H40F 109.5 . . ?
H42C C42A H42D 108.8 . . ?
C43A C42A H42C 110.7 . . ?
C43A C42A H42D 110.7 . . ?
O1A C42A H42C 110.7 . . ?
O1A C42A H42D 110.7 . . ?
O1A C42A C43A 105.0(9) . . ?
C44A C43A C42A 104.8(8) . . ?
C44A C43A H43C 110.8 . . ?
C44A C43A H43D 110.8 . . ?
C42A C43A H43C 110.8 . . ?
C42A C43A H43D 110.8 . . ?
H43C C43A H43D 108.9 . . ?
C43 C44 H44A 110.9 . . ?
C43 C44 H44B 110.9 . . ?
C43 C44 C45 104.3(4) . . ?
H44A C44 H44B 108.9 . . ?
C45 C44 H44A 110.9 . . ?
C45 C44 H44B 110.9 . . ?
O1 C45 C44 107.7(5) . . ?
O1 C45 H45A 110.2 . . ?
O1 C45 H45B 110.2 . . ?
C44 C45 H45A 110.2 . . ?
C44 C45 H45B 110.2 . . ?
H45A C45 H45B 108.5 . . ?
C42A O1A C45A 107.6(10) . . ?
C102 C101 H10G 110.2 . . ?
C102 C101 H10H 110.2 . . ?
C102 C101 O2 107.5(7) . . ?
H10G C101 H10H 108.5 . . ?
O2 C101 H10G 110.2 . . ?
O2 C101 H10H 110.2 . . ?
C104 O2 C101 103.7(8) . . ?

loop_
_geom_bond_atom_site_label_1
_geom_bond_atom_site_label_2
_geom_bond_distance
_geom_bond_site_symmetry_2
_geom_bond_publ_flag
Au1 Cl1 2.3687(5) . ?
Au1 S2 2.3297(5) . ?
Au1 S1 2.3129(5) . ?
Au1 C1 2.0537(18) . ?
S2 C19 1.695(2) . ?
S1 P1 2.0347(7) . ?
S3 C19 1.6358(19) . ?
P1 N1 1.6269(16) . ?
P1 C2 1.7856(17) . ?
P1 C13 1.805(2) . ?
N2 C20 1.320(2) . ?
N2 C23 1.438(2) . ?
N2 C21 1.487(2) . ?
N1 C7 1.507(2) . ?
N1 C10 1.497(3) . ?
N3 C22 1.486(2) . ?
N3 C20 1.321(2) . ?
N3 C32 1.463(4) . ?
N3 C32A 1.430(2) . ?
C12 H12A 0.9800 . ?
C12 H12B 0.9800 . ?
C12 H12C 0.9800 . ?
C12 C10 1.530(3) . ?
C18 H18 0.9500 . ?
C18 C13 1.386(3) . ?
C18 C17 1.378(3) . ?
C22 H22A 0.9900 . ?
C22 H22B 0.9900 . ?
C22 C21 1.522(3) . ?
C2 C1 1.407(2) . ?
C2 C3 1.398(2) . ?
C20 C19 1.496(2) . ?
C14 H14 0.9500 . ?
C14 C15 1.379(4) . ?
C14 C13 1.404(3) . ?
C7 H7 1.0000 . ?
C7 C9 1.521(3) . ?
C7 C8 1.531(3) . ?
C23 C28 1.397(3) . ?
C23 C24 1.399(3) . ?
C26 C27 1.393(3) . ?
C26 C30 1.506(3) . ?
C26 C25 1.391(3) . ?
C32 C37 1.3900 . ?
C32 C33 1.3900 . ?
C37 C36 1.3900 . ?
C37 C40A 1.550(13) . ?
C36 H36 0.9500 . ?
C36 C35 1.3900 . ?
C35 C34 1.3900 . ?
C35 C39A 1.515(10) . ?
C34 H34 0.9500 . ?
C34 C33 1.3900 . ?
C33 C38 1.501(9) . ?
C39 H39A 0.9800 . ?
C39 H39B 0.9800 . ?
C39 H39C 0.9800 . ?
C39 C35A 1.525(4) . ?
C10 H10 1.0000 . ?
C10 C11 1.522(3) . ?
C9 H9A 0.9800 . ?
C9 H9B 0.9800 . ?
C9 H9C 0.9800 . ?
C31 H31A 0.9800 . ?
C31 H31B 0.9800 . ?
C31 H31C 0.9800 . ?
C31 C28 1.506(3) . ?
C11 H11A 0.9800 . ?
C11 H11B 0.9800 . ?
C11 H11C 0.9800 . ?
C28 C27 1.390(3) . ?
C15 H15 0.9500 . ?
C15 C16 1.376(5) . ?
C21 H21A 0.9900 . ?
C21 H21B 0.9900 . ?
C1 C6 1.396(2) . ?
C27 H27 0.9500 . ?
C38A H38A 0.9800 . ?
C38A H38B 0.9800 . ?
C38A H38C 0.9800 . ?
C38A C33A 1.523(4) . ?
C40 H40A 0.9800 . ?
C40 H40B 0.9800 . ?
C40 H40C 0.9800 . ?
C40 C37A 1.530(5) . ?
C3 H3 0.9500 . ?
C3 C4 1.386(3) . ?
C30 H30A 0.9800 . ?
C30 H30B 0.9800 . ?
C30 H30C 0.9800 . ?
C5 H5 0.9500 . ?
C5 C4 1.386(3) . ?
C5 C6 1.391(3) . ?
C17 H17 0.9500 . ?
C17 C16 1.398(4) . ?
C8 H8A 0.9800 . ?
C8 H8B 0.9800 . ?
C8 H8C 0.9800 . ?
C4 H4 0.9500 . ?
C25 H25 0.9500 . ?
C25 C24 1.388(3) . ?
C6 H6 0.9500 . ?
C24 C29 1.510(3) . ?
C29 H29A 0.9800 . ?
C29 H29B 0.9800 . ?
C29 H29C 0.9800 . ?
C16 H16 0.9500 . ?
O1 C42 1.424(5) . ?
O1 C45 1.462(5) . ?
C45A H45C 0.9900 . ?
C45A H45D 0.9900 . ?
C45A C44A 1.485(7) . ?
C45A O1A 1.467(7) . ?
C43 H43A 0.9900 . ?
C43 H43B 0.9900 . ?
C43 C42 1.492(5) . ?
C43 C44 1.498(6) . ?
C42 H42A 0.9900 . ?
C42 H42B 0.9900 . ?
C44A H44C 0.9900 . ?
C44A H44D 0.9900 . ?
C44A C43A 1.476(7) . ?
P2 F5 1.587(2) . ?
P2 F4 1.587(2) . ?
P2 F1 1.5941(14) . ?
P2 F3 1.595(2) . ?
P2 F6 1.606(2) . ?
P2 F2 1.6074(14) . ?
P2 F5A 1.583(5) . ?
P2 F6A 1.586(5) . ?
P2 F3A 1.585(5) . ?
P2 F4A 1.615(5) . ?
C103 H10A 0.9900 . ?
C103 H10B 0.9900 . ?
C103 C102 1.498(10) . ?
C103 C104 1.541(11) . ?
C102 H10C 0.9900 . ?
C102 H10D 0.9900 . ?
C102 C101 1.421(7) . ?
C104 H10E 0.9900 . ?
C104 H10F 0.9900 . ?
C104 O2 1.435(12) . ?
C32A C37A 1.3900 . ?
C32A C33A 1.3900 . ?
C37A C36A 1.3900 . ?
C36A H36A 0.9500 . ?
C36A C35A 1.3900 . ?
C35A C34A 1.3900 . ?
C34A H34A 0.9500 . ?
C34A C33A 1.3900 . ?
C39A H39D 0.9800 . ?
C39A H39E 0.9800 . ?
C39A H39F 0.9800 . ?
C38 H38D 0.9800 . ?
C38 H38E 0.9800 . ?
C38 H38F 0.9800 . ?
C40A H40D 0.9800 . ?
C40A H40E 0.9800 . ?
C40A H40F 0.9800 . ?
C42A H42C 0.9900 . ?
C42A H42D 0.9900 . ?
C42A C43A 1.477(7) . ?
C42A O1A 1.450(7) . ?
C43A H43C 0.9900 . ?
C43A H43D 0.9900 . ?
C44 H44A 0.9900 . ?
C44 H44B 0.9900 . ?
C44 C45 1.511(5) . ?
C45 H45A 0.9900 . ?
C45 H45B 0.9900 . ?
C101 H10G 0.9900 . ?
C101 H10H 0.9900 . ?
C101 O2 1.533(11) . ?

loop_
_geom_torsion_atom_site_label_1
_geom_torsion_atom_site_label_2
_geom_torsion_atom_site_label_3
_geom_torsion_atom_site_label_4
_geom_torsion
_geom_torsion_site_symmetry_1
_geom_torsion_site_symmetry_2
_geom_torsion_site_symmetry_3
_geom_torsion_site_symmetry_4
_geom_torsion_publ_flag
Au1 S2 C19 S3 1.80(15) . . . . ?
Au1 S2 C19 C20 -176.69(12) . . . . ?
Au1 C1 C6 C5 -176.00(15) . . . . ?
S1 P1 N1 C7 -84.14(15) . . . . ?
S1 P1 N1 C10 70.57(14) . . . . ?
S1 P1 C2 C1 21.57(15) . . . . ?
S1 P1 C2 C3 -160.08(14) . . . . ?
S1 P1 C13 C18 -177.01(15) . . . . ?
S1 P1 C13 C14 -0.14(19) . . . . ?
P1 N1 C7 C9 -101.24(19) . . . . ?
P1 N1 C7 C8 26.3(2) . . . . ?
P1 N1 C10 C12 140.07(15) . . . . ?
P1 N1 C10 C11 -94.13(18) . . . . ?
P1 C2 C1 Au1 -4.7(2) . . . . ?
P1 C2 C1 C6 178.32(14) . . . . ?
P1 C2 C3 C4 -179.07(15) . . . . ?
N2 C20 C19 S2 -72.9(2) . . . . ?
N2 C20 C19 S3 108.43(19) . . . . ?
N2 C23 C28 C31 -1.0(3) . . . . ?
N2 C23 C28 C27 -178.55(16) . . . . ?
N2 C23 C24 C25 179.17(16) . . . . ?
N2 C23 C24 C29 0.4(3) . . . . ?
N1 P1 C2 C1 144.24(14) . . . . ?
N1 P1 C2 C3 -37.41(17) . . . . ?
N1 P1 C13 C18 56.57(18) . . . . ?
N1 P1 C13 C14 -126.56(17) . . . . ?
N3 C22 C21 N2 10.5(2) . . . . ?
N3 C20 C19 S2 108.64(19) . . . . ?
N3 C20 C19 S3 -70.0(2) . . . . ?
N3 C32 C37 C36 175.7(5) . . . . ?
N3 C32 C37 C40A -3.9(6) . . . . ?
N3 C32 C33 C34 -176.0(5) . . . . ?
N3 C32 C33 C38 2.4(6) . . . . ?
N3 C32A C37A C40 4.4(3) . . . . ?
N3 C32A C37A C36A -178.5(2) . . . . ?
N3 C32A C33A C38A -0.4(3) . . . . ?
N3 C32A C33A C34A 178.4(2) . . . . ?
C18 C17 C16 C15 -0.8(4) . . . . ?
C22 N3 C20 N2 2.7(2) . . . . ?
C22 N3 C20 C19 -178.67(17) . . . . ?
C22 N3 C32 C37 -74.9(4) . . . . ?
C22 N3 C32 C33 101.0(4) . . . . ?
C22 N3 C32A C37A -95.6(2) . . . . ?
C22 N3 C32A C33A 86.0(2) . . . . ?
C2 P1 N1 C7 158.72(15) . . . . ?
C2 P1 N1 C10 -46.57(15) . . . . ?
C2 P1 C13 C18 -63.66(18) . . . . ?
C2 P1 C13 C14 113.20(17) . . . . ?
C2 C1 C6 C5 0.9(3) . . . . ?
C2 C3 C4 C5 0.6(3) . . . . ?
C20 N2 C23 C28 -83.9(2) . . . . ?
C20 N2 C23 C24 99.6(2) . . . . ?
C20 N2 C21 C22 -9.9(2) . . . . ?
C20 N3 C22 C21 -8.6(2) . . . . ?
C20 N3 C32 C37 95.0(4) . . . . ?
C20 N3 C32 C33 -89.1(4) . . . . ?
C20 N3 C32A C37A 100.4(2) . . . . ?
C20 N3 C32A C33A -78.0(3) . . . . ?
C14 C15 C16 C17 1.1(4) . . . . ?
C7 N1 C10 C12 -62.9(2) . . . . ?
C7 N1 C10 C11 62.9(2) . . . . ?
C23 N2 C20 N3 173.66(18) . . . . ?
C23 N2 C20 C19 -5.0(3) . . . . ?
C23 N2 C21 C22 -179.26(17) . . . . ?
C23 C28 C27 C26 0.1(3) . . . . ?
C26 C25 C24 C23 -1.4(3) . . . . ?
C26 C25 C24 C29 177.42(19) . . . . ?
C32 N3 C22 C21 162.8(3) . . . . ?
C32 N3 C20 N2 -168.1(3) . . . . ?
C32 N3 C20 C19 10.5(4) . . . . ?
C32 C37 C36 C35 0.0 . . . . ?
C37 C32 C33 C34 0.0 . . . . ?
C37 C32 C33 C38 178.4(6) . . . . ?
C37 C36 C35 C34 0.0 . . . . ?
C37 C36 C35 C39A 178.5(7) . . . . ?
C36 C35 C34 C33 0.0 . . . . ?
C35 C34 C33 C32 0.0 . . . . ?
C35 C34 C33 C38 -178.4(6) . . . . ?
C33 C32 C37 C36 0.0 . . . . ?
C33 C32 C37 C40A -179.6(6) . . . . ?
C39 C35A C34A C33A -175.8(3) . . . . ?
C10 N1 C7 C9 103.8(2) . . . . ?
C10 N1 C7 C8 -128.70(18) . . . . ?
C31 C28 C27 C26 -177.47(18) . . . . ?
C28 C23 C24 C25 2.8(3) . . . . ?
C28 C23 C24 C29 -176.03(17) . . . . ?
C15 C14 C13 P1 -178.86(18) . . . . ?
C15 C14 C13 C18 -2.0(3) . . . . ?
C13 P1 N1 C7 40.77(18) . . . . ?
C13 P1 N1 C10 -164.52(13) . . . . ?
C13 P1 C2 C1 -96.14(16) . . . . ?
C13 P1 C2 C3 82.21(17) . . . . ?
C13 C18 C17 C16 -0.9(4) . . . . ?
C13 C14 C15 C16 0.3(4) . . . . ?
C21 N2 C20 N3 4.8(2) . . . . ?
C21 N2 C20 C19 -173.77(18) . . . . ?
C21 N2 C23 C28 83.7(2) . . . . ?
C21 N2 C23 C24 -92.8(2) . . . . ?
C1 C2 C3 C4 -0.8(3) . . . . ?
C27 C26 C25 C24 -0.5(3) . . . . ?
C40 C37A C36A C35A 177.1(3) . . . . ?
C3 C2 C1 Au1 176.99(14) . . . . ?
C3 C2 C1 C6 0.0(3) . . . . ?
C30 C26 C27 C28 179.64(19) . . . . ?
C30 C26 C25 C24 -178.96(19) . . . . ?
C17 C18 C13 P1 179.17(18) . . . . ?
C17 C18 C13 C14 2.3(3) . . . . ?
C4 C5 C6 C1 -1.1(3) . . . . ?
C25 C26 C27 C28 1.2(3) . . . . ?
C6 C5 C4 C3 0.4(3) . . . . ?
C24 C23 C28 C31 175.40(17) . . . . ?
C24 C23 C28 C27 -2.1(3) . . . . ?
C45A C44A C43A C42A -38.0(12) . . . . ?
C43 C44 C45 O1 19.8(7) . . . . ?
C42 O1 C45 C44 -32.7(7) . . . . ?
C42 C43 C44 C45 0.7(6) . . . . ?
C44A C45A O1A C42A -36.1(15) . . . . ?
C103 C102 C101 O2 40.8(7) . . . . ?
C103 C104 O2 C101 6.6(13) . . . . ?
C102 C103 C104 O2 17.5(12) . . . . ?
C102 C101 O2 C104 -30.7(11) . . . . ?
C104 C103 C102 C101 -35.5(8) . . . . ?
C32A N3 C22 C21 -174.8(2) . . . . ?
C32A N3 C20 N2 168.4(2) . . . . ?
C32A N3 C20 C19 -13.0(3) . . . . ?
C32A C37A C36A C35A 0.0 . . . . ?
C37A C32A C33A C38A -178.8(2) . . . . ?
C37A C32A C33A C34A 0.0 . . . . ?
C37A C36A C35A C39 175.7(3) . . . . ?
C37A C36A C35A C34A 0.0 . . . . ?
C36A C35A C34A C33A 0.0 . . . . ?
C35A C34A C33A C38A 178.9(2) . . . . ?
C35A C34A C33A C32A 0.0 . . . . ?
C33A C32A C37A C40 -177.1(3) . . . . ?
C33A C32A C37A C36A 0.0 . . . . ?
C39A C35 C34 C33 -178.4(7) . . . . ?
C40A C37 C36 C35 179.6(6) . . . . ?
C43A C42A O1A C45A 13.1(16) . . . . ?
C44 C43 C42 O1 -21.7(7) . . . . ?
C45 O1 C42 C43 33.6(7) . . . . ?
O1A C45A C44A C43A 44.7(13) . . . . ?
O1A C42A C43A C44A 15.6(14) . . . . ?
